data_7000000
loop_
_publ_author_name
'Scheibitz, Matthias'
'Heilmann, Julia B.'
'Winter, Rainer F.'
'Bolte, Michael'
'Bats, Jan W.'
'Wagner, Matthias'

_publ_section_title
;
 Electronic interactions in oligoferrocenes with cationic, neutral and
 anionic four-coordinate boron bridges.
;
_journal_issue 1
_journal_name_full 'Dalton transactions (Cambridge, England : 2003)'
_journal_page_first 159
_journal_page_last 170
_journal_paper_doi 10.1039/b413581d
_journal_year 2005
_chemical_formula_sum 'C66 H102 B2 Fe3 Li2 O16'
_chemical_formula_weight 1354.53
_chemical_name_common 'compound Li2(3)'
_chemical_name_systematic
;
compound Li2[3]
;
_space_group_IT_number 2
_symmetry_cell_setting triclinic
_symmetry_space_group_name_Hall '-P 1'
_symmetry_space_group_name_H-M 'P -1'
_atom_sites_solution_hydrogens geom
_atom_sites_solution_primary direct
_atom_sites_solution_secondary difmap
_audit_creation_method SHELXL-97
_cell_angle_alpha 79.386(8)
_cell_angle_beta 80.220(8)
_cell_angle_gamma 86.776(8)
_cell_formula_units_Z 1
_cell_length_a 9.7070(10)
_cell_length_b 11.2570(10)
_cell_length_c 15.763(2)
_cell_measurement_reflns_used 19436
_cell_measurement_temperature 173(2)
_cell_measurement_theta_max 24.8
_cell_measurement_theta_min 3.6
_cell_volume 1667.8(3)
_computing_cell_refinement 'X-Area (Stoe & Cie, 2001)'
_computing_data_collection 'X-Area (Stoe & Cie, 2001)'
_computing_data_reduction 'X-Area (Stoe & Cie, 2001)'
_computing_molecular_graphics 'XP in SHELXTL-Plus (Sheldrick, 1991)'
_computing_structure_refinement 'SHELXL97 (Sheldrick, 1997) '
_computing_structure_solution 'SHELXS97 (Sheldrick, 1990) '
_diffrn_ambient_temperature 173(2)
_diffrn_measured_fraction_theta_full 0.997
_diffrn_measured_fraction_theta_max 0.997
_diffrn_measurement_device_type 'STOE IPDS II two-circle-diffractometer'
_diffrn_measurement_method \w
_diffrn_radiation_monochromator graphite
_diffrn_radiation_source 'fine-focus sealed tube'
_diffrn_radiation_type MoK\a
_diffrn_radiation_wavelength 0.71073
_diffrn_reflns_av_R_equivalents 0.0988
_diffrn_reflns_av_sigmaI/netI 0.0722
_diffrn_reflns_limit_h_max 12
_diffrn_reflns_limit_h_min -12
_diffrn_reflns_limit_k_max 14
_diffrn_reflns_limit_k_min -14
_diffrn_reflns_limit_l_max 19
_diffrn_reflns_limit_l_min -19
_diffrn_reflns_number 31017
_diffrn_reflns_theta_full 26.37
_diffrn_reflns_theta_max 26.37
_diffrn_reflns_theta_min 3.67
_diffrn_standards_decay_% 0
_diffrn_standards_interval_time 0
_diffrn_standards_number 0
_exptl_absorpt_coefficient_mu 0.709
_exptl_absorpt_correction_T_max 0.9197
_exptl_absorpt_correction_T_min 0.6964
_exptl_absorpt_correction_type empirical
_exptl_absorpt_process_details 'MULABS (Spek, 1990; Blessing, 1995)'
_exptl_crystal_colour yellow
_exptl_crystal_density_diffrn 1.349
_exptl_crystal_density_method 'not measured'
_exptl_crystal_description plate
_exptl_crystal_F_000 720
_exptl_crystal_size_max 0.55
_exptl_crystal_size_mid 0.39
_exptl_crystal_size_min 0.12
_refine_diff_density_max 0.683
_refine_diff_density_min -0.521
_refine_diff_density_rms 0.065
_refine_ls_extinction_method none
_refine_ls_goodness_of_fit_ref 0.934
_refine_ls_hydrogen_treatment mixed
_refine_ls_matrix_type full
_refine_ls_number_parameters 403
_refine_ls_number_reflns 6785
_refine_ls_number_restraints 0
_refine_ls_restrained_S_all 0.934
_refine_ls_R_factor_all 0.0781
_refine_ls_R_factor_gt 0.0480
_refine_ls_shift/su_max 0.000
_refine_ls_shift/su_mean 0.000
_refine_ls_structure_factor_coef Fsqd
_refine_ls_weighting_details 'calc w=1/[\s^2^(Fo^2^)+(0.0656P)^2^+0.0000P] where P=(Fo^2^+2Fc^2^)/3'
_refine_ls_weighting_scheme calc
_refine_ls_wR_factor_gt 0.1105
_refine_ls_wR_factor_ref 0.1205
_reflns_number_gt 4688
_reflns_number_total 6785
_reflns_threshold_expression I>2\s(I)
_cod_data_source_file b413581d.txt
_cod_data_source_block wa121_compound_Li2[3]
_cod_depositor_comments
;
The following automatic conversions were performed:
'_symmetry_cell_setting' value 'Triclinic' changed to 'triclinic'
according to '/home/saulius/struct/CIF-dictionaries/cif_core.dic'
dictionary named 'cif_core.dic' version 2.4.1 from
2010-06-29.

'_exptl_absorpt_correction_type' value 'Empirical' changed to
'empirical' according to
'/home/saulius/struct/CIF-dictionaries/cif_core.dic' dictionary named
'cif_core.dic' version 2.4.1 from 2010-06-29.

Automatic conversion script
Id: cif_fix_enum 1527 2010-12-29 10:47:43Z saulius 
;
_cod_original_sg_symbol_H-M P-1
_cod_database_code 7000000

loop_
_symmetry_equiv_pos_as_xyz
'x, y, z'
'-x, -y, -z'

loop_
_atom_site_label
_atom_site_type_symbol
_atom_site_fract_x
_atom_site_fract_y
_atom_site_fract_z
_atom_site_U_iso_or_equiv
_atom_site_adp_type
_atom_site_occupancy
_atom_site_symmetry_multiplicity
_atom_site_calc_flag
_atom_site_refinement_flags
_atom_site_disorder_assembly
_atom_site_disorder_group
Fe1 Fe 0.22831(5) 0.39961(4) 0.09100(3) 0.03283(13) Uani 1 1 d . . .
Fe2 Fe 0.0000 0.5000 0.5000 0.02385(14) Uani 1 2 d S . .
B1 B 0.0688(4) 0.4155(3) 0.2992(2) 0.0290(7) Uani 1 1 d . . .
C1' C -0.0912(3) 0.4243(3) 0.2761(2) 0.0391(7) Uani 1 1 d . . .
H1'1 H -0.0988 0.3688 0.2361 0.059 Uiso 1 1 calc R . .
H1'2 H -0.1119 0.5071 0.2484 0.059 Uiso 1 1 calc R . .
H1'3 H -0.1580 0.4021 0.3301 0.059 Uiso 1 1 calc R . .
C1" C 0.1118(4) 0.2751(3) 0.3407(2) 0.0422(8) Uani 1 1 d . . .
H1"1 H 0.1017 0.2217 0.2996 0.063 Uiso 1 1 calc R . .
H1"2 H 0.0501 0.2489 0.3963 0.063 Uiso 1 1 calc R . .
H1"3 H 0.2090 0.2715 0.3506 0.063 Uiso 1 1 calc R . .
C1 C 0.1148(4) 0.2478(3) 0.1053(2) 0.0477(9) Uani 1 1 d . . .
H1 H 0.0553 0.2117 0.1567 0.057 Uiso 1 1 calc R . .
C2 C 0.2593(4) 0.2211(3) 0.0828(2) 0.0503(9) Uani 1 1 d . . .
H2 H 0.3141 0.1650 0.1168 0.060 Uiso 1 1 calc R . .
C3 C 0.3074(4) 0.2933(4) 0.0004(2) 0.0491(9) Uani 1 1 d . . .
H3 H 0.4001 0.2930 -0.0310 0.059 Uiso 1 1 calc R . .
C4 C 0.1941(4) 0.3656(4) -0.0271(2) 0.0497(9) Uani 1 1 d . . .
H4 H 0.1972 0.4229 -0.0797 0.060 Uiso 1 1 calc R . .
C5 C 0.0745(4) 0.3373(4) 0.0382(2) 0.0508(9) Uani 1 1 d . . .
H5 H -0.0166 0.3725 0.0369 0.061 Uiso 1 1 calc R . .
C11 C 0.1800(3) 0.4642(3) 0.21046(17) 0.0287(6) Uani 1 1 d . . .
C12 C 0.3246(3) 0.4300(3) 0.19055(19) 0.0356(7) Uani 1 1 d . . .
H12 H 0.3717 0.3706 0.2271 0.043 Uiso 1 1 calc R . .
C13 C 0.3887(4) 0.4966(3) 0.1088(2) 0.0428(8) Uani 1 1 d . . .
H13 H 0.4835 0.4901 0.0821 0.051 Uiso 1 1 calc R . .
C14 C 0.2830(4) 0.5745(3) 0.0755(2) 0.0459(9) Uani 1 1 d . . .
H14 H 0.2942 0.6302 0.0218 0.055 Uiso 1 1 calc R . .
C15 C 0.1562(4) 0.5543(3) 0.13720(19) 0.0364(7) Uani 1 1 d . . .
H15 H 0.0691 0.5948 0.1304 0.044 Uiso 1 1 calc R . .
C21 C 0.0841(3) 0.5069(2) 0.36637(16) 0.0256(6) Uani 1 1 d . . .
C22 C 0.1904(3) 0.5064(3) 0.41929(18) 0.0327(6) Uani 1 1 d . . .
H22 H 0.2646 0.4480 0.4236 0.039 Uiso 1 1 calc R . .
C23 C 0.1689(4) 0.6065(3) 0.46475(19) 0.0412(8) Uani 1 1 d . . .
H23 H 0.2249 0.6250 0.5043 0.049 Uiso 1 1 calc R . .
C24 C 0.0492(4) 0.6731(3) 0.44035(19) 0.0399(8) Uani 1 1 d . . .
H24 H 0.0106 0.7448 0.4597 0.048 Uiso 1 1 calc R . .
C25 C -0.0025(3) 0.6114(3) 0.38072(17) 0.0320(6) Uani 1 1 d . . .
H25 H -0.0828 0.6363 0.3543 0.038 Uiso 1 1 calc R . .
Li1 Li 0.3944(5) 0.0940(5) 0.7281(4) 0.0399(12) Uani 1 1 d . . .
O31 O 0.5495(2) 0.1745(2) 0.79340(15) 0.0442(6) Uani 1 1 d . . .
C31 C 0.6686(4) 0.0989(4) 0.7990(2) 0.0459(8) Uani 1 1 d . . .
H31A H 0.6443 0.0266 0.8444 0.055 Uiso 1 1 calc R . .
H31B H 0.7413 0.1422 0.8173 0.055 Uiso 1 1 calc R . .
C32 C 0.7271(3) 0.0590(3) 0.7135(2) 0.0417(8) Uani 1 1 d . . .
H32A H 0.7672 0.1284 0.6699 0.050 Uiso 1 1 calc R . .
H32B H 0.8017 -0.0036 0.7220 0.050 Uiso 1 1 calc R . .
O32 O 0.6154(2) 0.0116(2) 0.68417(15) 0.0423(5) Uani 1 1 d . . .
C33 C 0.6392(4) 0.0091(3) 0.5927(2) 0.0428(8) Uani 1 1 d . . .
H33A H 0.5871 -0.0579 0.5814 0.051 Uiso 1 1 calc R . .
H33B H 0.7400 -0.0058 0.5729 0.051 Uiso 1 1 calc R . .
C34 C 0.5927(3) 0.1266(3) 0.5421(2) 0.0399(7) Uani 1 1 d . . .
H34A H 0.6460 0.1941 0.5516 0.048 Uiso 1 1 calc R . .
H34B H 0.6086 0.1238 0.4788 0.048 Uiso 1 1 calc R . .
O33 O 0.4479(2) 0.1432(2) 0.57278(15) 0.0409(5) Uani 1 1 d . . .
C35 C 0.3920(4) 0.2602(3) 0.5434(2) 0.0425(8) Uani 1 1 d . . .
H35A H 0.2893 0.2559 0.5485 0.051 Uiso 1 1 calc R . .
H35B H 0.4306 0.2868 0.4809 0.051 Uiso 1 1 calc R . .
C36 C 0.4251(4) 0.3518(3) 0.5949(2) 0.0420(8) Uani 1 1 d . . .
H36A H 0.5271 0.3646 0.5845 0.050 Uiso 1 1 calc R . .
H36B H 0.3772 0.4300 0.5766 0.050 Uiso 1 1 calc R . .
O34 O 0.3785(2) 0.3072(2) 0.68424(15) 0.0458(6) Uani 1 1 d . . .
C37 C 0.4466(4) 0.3617(3) 0.7406(2) 0.0476(8) Uani 1 1 d . . .
H37A H 0.3843 0.3597 0.7975 0.057 Uiso 1 1 calc R . .
H37B H 0.4645 0.4473 0.7142 0.057 Uiso 1 1 calc R . .
C38 C 0.5824(4) 0.2970(3) 0.7553(2) 0.0436(8) Uani 1 1 d . . .
H38A H 0.6470 0.3004 0.6991 0.052 Uiso 1 1 calc R . .
H38B H 0.6275 0.3348 0.7951 0.052 Uiso 1 1 calc R . .
O41 O 0.3423(2) -0.0944(2) 0.69580(16) 0.0457(6) Uani 1 1 d . . .
C41 C 0.2001(4) -0.1057(3) 0.6877(3) 0.0475(8) Uani 1 1 d . . .
H41A H 0.1427 -0.1294 0.7461 0.057 Uiso 1 1 calc R . .
H41B H 0.1917 -0.1680 0.6521 0.057 Uiso 1 1 calc R . .
C42 C 0.1514(4) 0.0179(3) 0.6431(2) 0.0435(8) Uani 1 1 d . . .
H42A H 0.2049 0.0377 0.5832 0.052 Uiso 1 1 calc R . .
H42B H 0.0512 0.0156 0.6385 0.052 Uiso 1 1 calc R . .
O42 O 0.1711(2) 0.1082(2) 0.69119(15) 0.0421(5) Uani 1 1 d . . .
C43 C 0.0591(3) 0.1197(3) 0.7603(2) 0.0411(8) Uani 1 1 d . . .
H43A H 0.0259 0.0389 0.7909 0.049 Uiso 1 1 calc R . .
H43B H -0.0201 0.1665 0.7372 0.049 Uiso 1 1 calc R . .
C44 C 0.1156(4) 0.1844(3) 0.8216(2) 0.0436(8) Uani 1 1 d . . .
H44A H 0.1388 0.2679 0.7918 0.052 Uiso 1 1 calc R . .
H44B H 0.0429 0.1892 0.8732 0.052 Uiso 1 1 calc R . .
O43 O 0.2364(3) 0.1247(2) 0.84956(15) 0.0460(6) Uani 1 1 d . . .
C45 C 0.2053(4) 0.0293(4) 0.9223(2) 0.0489(9) Uani 1 1 d . . .
H45A H 0.1383 -0.0264 0.9106 0.059 Uiso 1 1 calc R . .
H45B H 0.1641 0.0620 0.9754 0.059 Uiso 1 1 calc R . .
C46 C 0.3439(4) -0.0364(4) 0.9345(2) 0.0571(10) Uani 1 1 d . . .
H46A H 0.4070 0.0190 0.9505 0.069 Uiso 1 1 calc R . .
H46B H 0.3275 -0.1062 0.9831 0.069 Uiso 1 1 calc R . .
O44 O 0.4090(3) -0.0777(3) 0.85744(18) 0.0550(7) Uani 1 1 d . . .
C47 C 0.3582(4) -0.1888(3) 0.8466(3) 0.0544(10) Uani 1 1 d . . .
H47A H 0.2556 -0.1916 0.8650 0.065 Uiso 1 1 calc R . .
H47B H 0.4021 -0.2577 0.8822 0.065 Uiso 1 1 calc R . .
C48 C 0.3966(4) -0.1950(3) 0.7494(3) 0.0514(9) Uani 1 1 d . . .
H48A H 0.4997 -0.1984 0.7334 0.062 Uiso 1 1 calc R . .
H48B H 0.3599 -0.2701 0.7385 0.062 Uiso 1 1 calc R . .

loop_
_atom_site_aniso_label
_atom_site_aniso_U_11
_atom_site_aniso_U_22
_atom_site_aniso_U_33
_atom_site_aniso_U_23
_atom_site_aniso_U_13
_atom_site_aniso_U_12
Fe1 0.0407(3) 0.0330(3) 0.0246(2) -0.00891(17) 0.00130(17) -0.00658(19)
Fe2 0.0270(3) 0.0233(3) 0.0182(2) -0.0007(2) 0.0036(2) -0.0067(2)
B1 0.0350(17) 0.0241(15) 0.0255(14) -0.0042(12) 0.0026(12) -0.0029(12)
C1' 0.0379(17) 0.0435(19) 0.0368(15) -0.0117(14) 0.0001(13) -0.0116(14)
C1" 0.065(2) 0.0263(16) 0.0317(15) -0.0035(12) 0.0011(14) -0.0024(14)
C1 0.062(2) 0.042(2) 0.0397(17) -0.0167(15) 0.0047(16) -0.0174(17)
C2 0.068(3) 0.0319(18) 0.053(2) -0.0165(15) -0.0085(18) 0.0017(17)
C3 0.055(2) 0.051(2) 0.0436(18) -0.0272(16) 0.0081(16) -0.0066(17)
C4 0.072(3) 0.050(2) 0.0308(15) -0.0160(15) -0.0048(16) -0.0115(19)
C5 0.051(2) 0.059(2) 0.051(2) -0.0263(18) -0.0115(16) -0.0071(18)
C11 0.0370(16) 0.0277(14) 0.0215(12) -0.0075(11) -0.0003(11) -0.0038(12)
C12 0.0342(16) 0.0436(18) 0.0312(14) -0.0147(13) -0.0019(12) -0.0024(13)
C13 0.0415(18) 0.053(2) 0.0354(16) -0.0187(15) 0.0063(13) -0.0144(15)
C14 0.071(2) 0.0383(18) 0.0253(14) -0.0054(13) 0.0068(15) -0.0171(17)
C15 0.0512(19) 0.0274(15) 0.0285(14) -0.0035(12) -0.0019(13) -0.0019(13)
C21 0.0301(14) 0.0253(14) 0.0172(11) 0.0000(10) 0.0056(10) -0.0050(11)
C22 0.0268(14) 0.0383(17) 0.0290(13) -0.0030(12) 0.0065(11) -0.0089(12)
C23 0.0458(19) 0.051(2) 0.0261(14) -0.0065(13) 0.0046(13) -0.0308(16)
C24 0.060(2) 0.0245(15) 0.0285(14) -0.0028(12) 0.0120(14) -0.0106(14)
C25 0.0430(17) 0.0250(14) 0.0236(12) 0.0009(11) 0.0021(11) -0.0026(12)
Li1 0.031(3) 0.043(3) 0.047(3) -0.011(2) -0.004(2) -0.004(2)
O31 0.0398(13) 0.0452(14) 0.0444(12) -0.0060(11) 0.0026(10) -0.0093(10)
C31 0.0391(18) 0.058(2) 0.0379(16) -0.0007(15) -0.0060(14) -0.0032(16)
C32 0.0301(16) 0.050(2) 0.0458(17) -0.0083(15) -0.0066(13) -0.0033(14)
O32 0.0366(12) 0.0485(14) 0.0431(12) -0.0103(10) -0.0047(10) -0.0103(10)
C33 0.0420(18) 0.046(2) 0.0435(17) -0.0185(15) -0.0032(14) -0.0036(15)
C34 0.0356(17) 0.050(2) 0.0327(15) -0.0087(14) 0.0029(12) -0.0077(14)
O33 0.0332(12) 0.0405(13) 0.0478(13) -0.0086(10) -0.0019(10) -0.0038(10)
C35 0.0386(18) 0.046(2) 0.0421(17) -0.0049(15) -0.0073(14) -0.0041(15)
C36 0.0437(18) 0.0368(18) 0.0436(17) -0.0042(14) -0.0041(14) -0.0025(14)
O34 0.0377(13) 0.0584(16) 0.0409(12) -0.0117(11) 0.0005(10) -0.0089(11)
C37 0.053(2) 0.043(2) 0.0503(19) -0.0183(16) -0.0054(16) -0.0044(16)
C38 0.047(2) 0.0395(19) 0.0474(18) -0.0141(15) -0.0060(15) -0.0138(15)
O41 0.0369(12) 0.0423(14) 0.0552(14) -0.0047(11) -0.0014(10) -0.0081(10)
C41 0.0374(18) 0.047(2) 0.059(2) -0.0145(17) -0.0006(15) -0.0158(15)
C42 0.0344(17) 0.058(2) 0.0419(17) -0.0173(16) -0.0042(13) -0.0129(15)
O42 0.0357(12) 0.0436(13) 0.0450(12) -0.0107(10) 0.0040(10) -0.0068(10)
C43 0.0286(16) 0.0456(19) 0.0443(17) -0.0014(15) 0.0015(13) -0.0040(13)
C44 0.0367(17) 0.0393(18) 0.0517(19) -0.0103(15) 0.0040(14) -0.0016(14)
O43 0.0450(13) 0.0505(15) 0.0422(12) -0.0069(11) -0.0045(10) -0.0095(11)
C45 0.057(2) 0.055(2) 0.0329(16) -0.0103(15) 0.0025(15) -0.0060(18)
C46 0.051(2) 0.077(3) 0.0420(18) -0.0066(19) -0.0068(16) -0.006(2)
O44 0.0523(15) 0.0516(16) 0.0582(15) -0.0104(13) 0.0008(12) -0.0043(12)
C47 0.055(2) 0.0373(19) 0.061(2) 0.0070(17) 0.0012(18) -0.0079(16)
C48 0.045(2) 0.0344(18) 0.067(2) 0.0003(17) 0.0031(17) 0.0007(15)

loop_
_atom_type_symbol
_atom_type_description
_atom_type_scat_dispersion_real
_atom_type_scat_dispersion_imag
_atom_type_scat_source
C C 0.0033 0.0016 'International Tables Vol C Tables 4.2.6.8 and 6.1.1.4'
H H 0.0000 0.0000 'International Tables Vol C Tables 4.2.6.8 and 6.1.1.4'
B B 0.0013 0.0007 'International Tables Vol C Tables 4.2.6.8 and 6.1.1.4'
O O 0.0106 0.0060 'International Tables Vol C Tables 4.2.6.8 and 6.1.1.4'
Fe Fe 0.3463 0.8444 'International Tables Vol C Tables 4.2.6.8 and 6.1.1.4'
Li Li -0.0003 0.0001 'International Tables Vol C Tables 4.2.6.8 and 6.1.1.4'

loop_
_geom_angle_atom_site_label_1
_geom_angle_atom_site_label_2
_geom_angle_atom_site_label_3
_geom_angle
_geom_angle_site_symmetry_1
_geom_angle_site_symmetry_3
_geom_angle_publ_flag
C14 Fe1 C13 40.82(15) . . ?
C14 Fe1 C2 155.76(16) . . ?
C13 Fe1 C2 119.87(16) . . ?
C14 Fe1 C5 126.11(16) . . ?
C13 Fe1 C5 162.82(15) . . ?
C2 Fe1 C5 68.31(17) . . ?
C14 Fe1 C1 162.62(16) . . ?
C13 Fe1 C1 155.05(16) . . ?
C2 Fe1 C1 40.61(16) . . ?
C5 Fe1 C1 40.41(16) . . ?
C14 Fe1 C12 67.95(14) . . ?
C13 Fe1 C12 40.88(12) . . ?
C2 Fe1 C12 107.26(15) . . ?
C5 Fe1 C12 155.20(14) . . ?
C1 Fe1 C12 120.33(14) . . ?
C14 Fe1 C4 108.73(14) . . ?
C13 Fe1 C4 125.31(14) . . ?
C2 Fe1 C4 68.24(16) . . ?
C5 Fe1 C4 40.69(15) . . ?
C1 Fe1 C4 68.10(15) . . ?
C12 Fe1 C4 162.43(15) . . ?
C14 Fe1 C15 41.15(13) . . ?
C13 Fe1 C15 68.66(15) . . ?
C2 Fe1 C15 160.88(14) . . ?
C5 Fe1 C15 108.75(16) . . ?
C1 Fe1 C15 124.96(14) . . ?
C12 Fe1 C15 66.99(13) . . ?
C4 Fe1 C15 122.72(15) . . ?
C14 Fe1 C3 121.49(14) . . ?
C13 Fe1 C3 107.54(15) . . ?
C2 Fe1 C3 40.58(15) . . ?
C5 Fe1 C3 67.98(16) . . ?
C1 Fe1 C3 67.95(15) . . ?
C12 Fe1 C3 125.51(15) . . ?
C4 Fe1 C3 40.21(16) . . ?
C15 Fe1 C3 157.54(14) . . ?
C14 Fe1 C11 69.04(12) . . ?
C13 Fe1 C11 69.31(12) . . ?
C2 Fe1 C11 123.67(13) . . ?
C5 Fe1 C11 120.43(14) . . ?
C1 Fe1 C11 106.64(13) . . ?
C12 Fe1 C11 40.25(12) . . ?
C4 Fe1 C11 156.42(14) . . ?
C15 Fe1 C11 40.17(11) . . ?
C3 Fe1 C11 161.16(14) . . ?
C23 Fe2 C23 180.0 2_566 . ?
C23 Fe2 C24 40.75(15) 2_566 2_566 ?
C23 Fe2 C24 139.25(15) . 2_566 ?
C23 Fe2 C24 139.25(15) 2_566 . ?
C23 Fe2 C24 40.75(15) . . ?
C24 Fe2 C24 179.999(1) 2_566 . ?
C23 Fe2 C22 138.95(13) 2_566 . ?
C23 Fe2 C22 41.05(13) . . ?
C24 Fe2 C22 111.71(13) 2_566 . ?
C24 Fe2 C22 68.29(13) . . ?
C23 Fe2 C22 41.05(13) 2_566 2_566 ?
C23 Fe2 C22 138.95(13) . 2_566 ?
C24 Fe2 C22 68.29(13) 2_566 2_566 ?
C24 Fe2 C22 111.71(13) . 2_566 ?
C22 Fe2 C22 180.0 . 2_566 ?
C23 Fe2 C25 68.08(13) 2_566 2_566 ?
C23 Fe2 C25 111.91(13) . 2_566 ?
C24 Fe2 C25 40.86(13) 2_566 2_566 ?
C24 Fe2 C25 139.14(13) . 2_566 ?
C22 Fe2 C25 113.13(12) . 2_566 ?
C22 Fe2 C25 66.87(12) 2_566 2_566 ?
C23 Fe2 C25 111.92(13) 2_566 . ?
C23 Fe2 C25 68.08(13) . . ?
C24 Fe2 C25 139.14(13) 2_566 . ?
C24 Fe2 C25 40.86(13) . . ?
C22 Fe2 C25 66.87(12) . . ?
C22 Fe2 C25 113.13(12) 2_566 . ?
C25 Fe2 C25 180.0 2_566 . ?
C23 Fe2 C21 69.11(12) 2_566 2_566 ?
C23 Fe2 C21 110.89(12) . 2_566 ?
C24 Fe2 C21 69.13(12) 2_566 2_566 ?
C24 Fe2 C21 110.87(12) . 2_566 ?
C22 Fe2 C21 139.85(12) . 2_566 ?
C22 Fe2 C21 40.15(12) 2_566 2_566 ?
C25 Fe2 C21 40.22(11) 2_566 2_566 ?
C25 Fe2 C21 139.78(11) . 2_566 ?
C23 Fe2 C21 110.89(12) 2_566 . ?
C23 Fe2 C21 69.11(12) . . ?
C24 Fe2 C21 110.86(12) 2_566 . ?
C24 Fe2 C21 69.13(12) . . ?
C22 Fe2 C21 40.15(12) . . ?
C22 Fe2 C21 139.85(12) 2_566 . ?
C25 Fe2 C21 139.78(11) 2_566 . ?
C25 Fe2 C21 40.22(11) . . ?
C21 Fe2 C21 179.999(1) 2_566 . ?
C21 B1 C11 104.9(2) . . ?
C21 B1 C1' 110.4(2) . . ?
C11 B1 C1' 109.8(2) . . ?
C21 B1 C1" 110.6(2) . . ?
C11 B1 C1" 109.8(2) . . ?
C1' B1 C1" 111.1(3) . . ?
B1 C1' H1'1 109.5 . . ?
B1 C1' H1'2 109.5 . . ?
H1'1 C1' H1'2 109.5 . . ?
B1 C1' H1'3 109.5 . . ?
H1'1 C1' H1'3 109.5 . . ?
H1'2 C1' H1'3 109.5 . . ?
B1 C1" H1"1 109.5 . . ?
B1 C1" H1"2 109.5 . . ?
H1"1 C1" H1"2 109.5 . . ?
B1 C1" H1"3 109.5 . . ?
H1"1 C1" H1"3 109.5 . . ?
H1"2 C1" H1"3 109.5 . . ?
C5 C1 C2 108.3(3) . . ?
C5 C1 Fe1 69.8(2) . . ?
C2 C1 Fe1 69.6(2) . . ?
C5 C1 H1 125.8 . . ?
C2 C1 H1 125.8 . . ?
Fe1 C1 H1 126.3 . . ?
C1 C2 C3 107.6(3) . . ?
C1 C2 Fe1 69.8(2) . . ?
C3 C2 Fe1 70.2(2) . . ?
C1 C2 H2 126.2 . . ?
C3 C2 H2 126.2 . . ?
Fe1 C2 H2 125.4 . . ?
C4 C3 C2 108.3(3) . . ?
C4 C3 Fe1 69.8(2) . . ?
C2 C3 Fe1 69.2(2) . . ?
C4 C3 H3 125.8 . . ?
C2 C3 H3 125.8 . . ?
Fe1 C3 H3 126.7 . . ?
C3 C4 C5 107.8(3) . . ?
C3 C4 Fe1 70.0(2) . . ?
C5 C4 Fe1 69.3(2) . . ?
C3 C4 H4 126.1 . . ?
C5 C4 H4 126.1 . . ?
Fe1 C4 H4 126.2 . . ?
C1 C5 C4 108.0(4) . . ?
C1 C5 Fe1 69.8(2) . . ?
C4 C5 Fe1 70.0(2) . . ?
C1 C5 H5 126.0 . . ?
C4 C5 H5 126.0 . . ?
Fe1 C5 H5 125.8 . . ?
C15 C11 C12 104.3(3) . . ?
C15 C11 B1 127.9(3) . . ?
C12 C11 B1 127.8(2) . . ?
C15 C11 Fe1 67.65(17) . . ?
C12 C11 Fe1 67.37(16) . . ?
B1 C11 Fe1 130.5(2) . . ?
C13 C12 C11 111.4(3) . . ?
C13 C12 Fe1 69.24(19) . . ?
C11 C12 Fe1 72.38(17) . . ?
C13 C12 H12 124.3 . . ?
C11 C12 H12 124.3 . . ?
Fe1 C12 H12 125.6 . . ?
C14 C13 C12 106.4(3) . . ?
C14 C13 Fe1 69.3(2) . . ?
C12 C13 Fe1 69.88(19) . . ?
C14 C13 H13 126.8 . . ?
C12 C13 H13 126.8 . . ?
Fe1 C13 H13 125.6 . . ?
C13 C14 C15 107.9(3) . . ?
C13 C14 Fe1 69.9(2) . . ?
C15 C14 Fe1 70.31(19) . . ?
C13 C14 H14 126.0 . . ?
C15 C14 H14 126.0 . . ?
Fe1 C14 H14 125.3 . . ?
C11 C15 C14 110.0(3) . . ?
C11 C15 Fe1 72.18(18) . . ?
C14 C15 Fe1 68.5(2) . . ?
C11 C15 H15 125.0 . . ?
C14 C15 H15 125.0 . . ?
Fe1 C15 H15 125.9 . . ?
C22 C21 C25 104.5(3) . . ?
C22 C21 B1 128.4(3) . . ?
C25 C21 B1 127.0(3) . . ?
C22 C21 Fe2 67.68(15) . . ?
C25 C21 Fe2 67.92(14) . . ?
B1 C21 Fe2 131.10(18) . . ?
C23 C22 C21 110.3(3) . . ?
C23 C22 Fe2 68.35(16) . . ?
C21 C22 Fe2 72.18(15) . . ?
C23 C22 H22 124.9 . . ?
C21 C22 H22 124.9 . . ?
Fe2 C22 H22 126.2 . . ?
C24 C23 C22 107.8(3) . . ?
C24 C23 Fe2 70.45(18) . . ?
C22 C23 Fe2 70.60(17) . . ?
C24 C23 H23 126.1 . . ?
C22 C23 H23 126.1 . . ?
Fe2 C23 H23 124.5 . . ?
C23 C24 C25 106.7(3) . . ?
C23 C24 Fe2 68.80(17) . . ?
C25 C24 Fe2 70.16(16) . . ?
C23 C24 H24 126.6 . . ?
C25 C24 H24 126.6 . . ?
Fe2 C24 H24 126.0 . . ?
C24 C25 C21 110.7(3) . . ?
C24 C25 Fe2 68.98(15) . . ?
C21 C25 Fe2 71.86(15) . . ?
C24 C25 H25 124.7 . . ?
C21 C25 H25 124.7 . . ?
Fe2 C25 H25 126.1 . . ?
O31 Li1 O43 84.2(2) . . ?
O31 Li1 O42 146.4(3) . . ?
O43 Li1 O42 71.82(17) . . ?
O31 Li1 O32 72.32(18) . . ?
O43 Li1 O32 143.1(3) . . ?
O42 Li1 O32 139.7(3) . . ?
O31 Li1 O41 139.8(3) . . ?
O43 Li1 O41 106.7(2) . . ?
O42 Li1 O41 71.45(19) . . ?
O32 Li1 O41 77.1(2) . . ?
O31 Li1 O34 73.2(2) . . ?
O43 Li1 O34 85.1(2) . . ?
O42 Li1 O34 81.46(19) . . ?
O32 Li1 O34 113.4(2) . . ?
O41 Li1 O34 144.6(3) . . ?
O31 Li1 O33 111.7(2) . . ?
O43 Li1 O33 144.7(3) . . ?
O42 Li1 O33 79.15(19) . . ?
O32 Li1 O33 71.87(18) . . ?
O41 Li1 O33 81.8(2) . . ?
O34 Li1 O33 70.82(17) . . ?
O31 Li1 O44 80.86(19) . . ?
O43 Li1 O44 68.62(17) . . ?
O42 Li1 O44 110.3(2) . . ?
O32 Li1 O44 79.67(19) . . ?
O41 Li1 O44 68.45(17) . . ?
O34 Li1 O44 144.7(3) . . ?
O33 Li1 O44 142.7(3) . . ?
C31 O31 C38 112.9(3) . . ?
C31 O31 Li1 110.6(3) . . ?
C38 O31 Li1 113.8(2) . . ?
O31 C31 C32 112.6(3) . . ?
O31 C31 H31A 109.1 . . ?
C32 C31 H31A 109.1 . . ?
O31 C31 H31B 109.1 . . ?
C32 C31 H31B 109.1 . . ?
H31A C31 H31B 107.8 . . ?
O32 C32 C31 107.2(3) . . ?
O32 C32 H32A 110.3 . . ?
C31 C32 H32A 110.3 . . ?
O32 C32 H32B 110.3 . . ?
C31 C32 H32B 110.3 . . ?
H32A C32 H32B 108.5 . . ?
C32 O32 C33 113.9(3) . . ?
C32 O32 Li1 115.3(3) . . ?
C33 O32 Li1 111.2(2) . . ?
O32 C33 C34 110.8(3) . . ?
O32 C33 H33A 109.5 . . ?
C34 C33 H33A 109.5 . . ?
O32 C33 H33B 109.5 . . ?
C34 C33 H33B 109.5 . . ?
H33A C33 H33B 108.1 . . ?
O33 C34 C33 107.2(3) . . ?
O33 C34 H34A 110.3 . . ?
C33 C34 H34A 110.3 . . ?
O33 C34 H34B 110.3 . . ?
C33 C34 H34B 110.3 . . ?
H34A C34 H34B 108.5 . . ?
C34 O33 C35 114.7(2) . . ?
C34 O33 Li1 111.8(2) . . ?
C35 O33 Li1 109.8(2) . . ?
O33 C35 C36 112.2(3) . . ?
O33 C35 H35A 109.2 . . ?
C36 C35 H35A 109.2 . . ?
O33 C35 H35B 109.2 . . ?
C36 C35 H35B 109.2 . . ?
H35A C35 H35B 107.9 . . ?
O34 C36 C35 107.9(3) . . ?
O34 C36 H36A 110.1 . . ?
C35 C36 H36A 110.1 . . ?
O34 C36 H36B 110.1 . . ?
C35 C36 H36B 110.1 . . ?
H36A C36 H36B 108.4 . . ?
C36 O34 C37 112.7(3) . . ?
C36 O34 Li1 115.9(3) . . ?
C37 O34 Li1 108.0(2) . . ?
O34 C37 C38 111.3(3) . . ?
O34 C37 H37A 109.4 . . ?
C38 C37 H37A 109.4 . . ?
O34 C37 H37B 109.4 . . ?
C38 C37 H37B 109.4 . . ?
H37A C37 H37B 108.0 . . ?
O31 C38 C37 106.6(3) . . ?
O31 C38 H38A 110.4 . . ?
C37 C38 H38A 110.4 . . ?
O31 C38 H38B 110.4 . . ?
C37 C38 H38B 110.4 . . ?
H38A C38 H38B 108.6 . . ?
C48 O41 C41 113.7(3) . . ?
C48 O41 Li1 113.4(3) . . ?
C41 O41 Li1 114.4(2) . . ?
O41 C41 C42 106.5(3) . . ?
O41 C41 H41A 110.4 . . ?
C42 C41 H41A 110.4 . . ?
O41 C41 H41B 110.4 . . ?
C42 C41 H41B 110.4 . . ?
H41A C41 H41B 108.6 . . ?
O42 C42 C41 110.6(3) . . ?
O42 C42 H42A 109.5 . . ?
C41 C42 H42A 109.5 . . ?
O42 C42 H42B 109.5 . . ?
C41 C42 H42B 109.5 . . ?
H42A C42 H42B 108.1 . . ?
C42 O42 C43 113.6(3) . . ?
C42 O42 Li1 111.3(2) . . ?
C43 O42 Li1 115.9(2) . . ?
O42 C43 C44 106.4(3) . . ?
O42 C43 H43A 110.5 . . ?
C44 C43 H43A 110.5 . . ?
O42 C43 H43B 110.5 . . ?
C44 C43 H43B 110.5 . . ?
H43A C43 H43B 108.6 . . ?
O43 C44 C43 111.6(3) . . ?
O43 C44 H44A 109.3 . . ?
C43 C44 H44A 109.3 . . ?
O43 C44 H44B 109.3 . . ?
C43 C44 H44B 109.3 . . ?
H44A C44 H44B 108.0 . . ?
C44 O43 C45 113.1(3) . . ?
C44 O43 Li1 108.8(2) . . ?
C45 O43 Li1 120.6(3) . . ?
O43 C45 C46 106.0(3) . . ?
O43 C45 H45A 110.5 . . ?
C46 C45 H45A 110.5 . . ?
O43 C45 H45B 110.5 . . ?
C46 C45 H45B 110.5 . . ?
H45A C45 H45B 108.7 . . ?
O44 C46 C45 111.5(3) . . ?
O44 C46 H46A 109.3 . . ?
C45 C46 H46A 109.3 . . ?
O44 C46 H46B 109.3 . . ?
C45 C46 H46B 109.3 . . ?
H46A C46 H46B 108.0 . . ?
C46 O44 C47 114.2(3) . . ?
C46 O44 Li1 107.9(3) . . ?
C47 O44 Li1 113.7(3) . . ?
O44 C47 C48 106.4(3) . . ?
O44 C47 H47A 110.4 . . ?
C48 C47 H47A 110.4 . . ?
O44 C47 H47B 110.4 . . ?
C48 C47 H47B 110.4 . . ?
H47A C47 H47B 108.6 . . ?
O41 C48 C47 112.3(3) . . ?
O41 C48 H48A 109.1 . . ?
C47 C48 H48A 109.1 . . ?
O41 C48 H48B 109.1 . . ?
C47 C48 H48B 109.1 . . ?
H48A C48 H48B 107.9 . . ?

loop_
_geom_bond_atom_site_label_1
_geom_bond_atom_site_label_2
_geom_bond_distance
_geom_bond_site_symmetry_2
_geom_bond_publ_flag
Fe1 C14 2.028(4) . ?
Fe1 C13 2.037(4) . ?
Fe1 C2 2.040(4) . ?
Fe1 C5 2.042(4) . ?
Fe1 C1 2.042(4) . ?
Fe1 C12 2.046(3) . ?
Fe1 C4 2.051(3) . ?
Fe1 C15 2.052(3) . ?
Fe1 C3 2.053(4) . ?
Fe1 C11 2.112(3) . ?
Fe2 C23 2.025(3) 2_566 ?
Fe2 C23 2.025(3) . ?
Fe2 C24 2.046(3) 2_566 ?
Fe2 C24 2.046(3) . ?
Fe2 C22 2.055(3) . ?
Fe2 C22 2.055(3) 2_566 ?
Fe2 C25 2.062(3) 2_566 ?
Fe2 C25 2.062(3) . ?
Fe2 C21 2.115(2) 2_566 ?
Fe2 C21 2.115(2) . ?
B1 C21 1.635(4) . ?
B1 C11 1.641(4) . ?
B1 C1' 1.648(5) . ?
B1 C1" 1.655(4) . ?
C1' H1'1 0.9800 . ?
C1' H1'2 0.9800 . ?
C1' H1'3 0.9800 . ?
C1" H1"1 0.9800 . ?
C1" H1"2 0.9800 . ?
C1" H1"3 0.9800 . ?
C1 C5 1.410(5) . ?
C1 C2 1.416(6) . ?
C1 H1 0.9500 . ?
C2 C3 1.419(5) . ?
C2 H2 0.9500 . ?
C3 C4 1.411(6) . ?
C3 H3 0.9500 . ?
C4 C5 1.423(5) . ?
C4 H4 0.9500 . ?
C5 H5 0.9500 . ?
C11 C15 1.431(4) . ?
C11 C12 1.432(4) . ?
C12 C13 1.426(4) . ?
C12 H12 0.9500 . ?
C13 C14 1.418(5) . ?
C13 H13 0.9500 . ?
C14 C15 1.434(5) . ?
C14 H14 0.9500 . ?
C15 H15 0.9500 . ?
C21 C22 1.432(4) . ?
C21 C25 1.437(4) . ?
C22 C23 1.431(5) . ?
C22 H22 0.9500 . ?
C23 C24 1.418(5) . ?
C23 H23 0.9500 . ?
C24 C25 1.434(5) . ?
C24 H24 0.9500 . ?
C25 H25 0.9500 . ?
Li1 O31 2.274(6) . ?
Li1 O43 2.307(6) . ?
Li1 O42 2.328(6) . ?
Li1 O32 2.335(6) . ?
Li1 O41 2.370(6) . ?
Li1 O34 2.376(6) . ?
Li1 O33 2.382(6) . ?
Li1 O44 2.555(6) . ?
O31 C31 1.402(4) . ?
O31 C38 1.429(4) . ?
C31 C32 1.508(5) . ?
C31 H31A 0.9900 . ?
C31 H31B 0.9900 . ?
C32 O32 1.414(4) . ?
C32 H32A 0.9900 . ?
C32 H32B 0.9900 . ?
O32 C33 1.426(4) . ?
C33 C34 1.502(5) . ?
C33 H33A 0.9900 . ?
C33 H33B 0.9900 . ?
C34 O33 1.420(4) . ?
C34 H34A 0.9900 . ?
C34 H34B 0.9900 . ?
O33 C35 1.423(4) . ?
C35 C36 1.502(5) . ?
C35 H35A 0.9900 . ?
C35 H35B 0.9900 . ?
C36 O34 1.411(4) . ?
C36 H36A 0.9900 . ?
C36 H36B 0.9900 . ?
O34 C37 1.431(4) . ?
C37 C38 1.502(5) . ?
C37 H37A 0.9900 . ?
C37 H37B 0.9900 . ?
C38 H38A 0.9900 . ?
C38 H38B 0.9900 . ?
O41 C48 1.417(4) . ?
O41 C41 1.423(4) . ?
C41 C42 1.528(5) . ?
C41 H41A 0.9900 . ?
C41 H41B 0.9900 . ?
C42 O42 1.414(4) . ?
C42 H42A 0.9900 . ?
C42 H42B 0.9900 . ?
O42 C43 1.421(4) . ?
C43 C44 1.500(5) . ?
C43 H43A 0.9900 . ?
C43 H43B 0.9900 . ?
C44 O43 1.414(4) . ?
C44 H44A 0.9900 . ?
C44 H44B 0.9900 . ?
O43 C45 1.423(4) . ?
C45 C46 1.522(6) . ?
C45 H45A 0.9900 . ?
C45 H45B 0.9900 . ?
C46 O44 1.416(5) . ?
C46 H46A 0.9900 . ?
C46 H46B 0.9900 . ?
O44 C47 1.419(5) . ?
C47 C48 1.527(6) . ?
C47 H47A 0.9900 . ?
C47 H47B 0.9900 . ?
C48 H48A 0.9900 . ?
C48 H48B 0.9900 . ?

loop_
_geom_torsion_atom_site_label_1
_geom_torsion_atom_site_label_2
_geom_torsion_atom_site_label_3
_geom_torsion_atom_site_label_4
_geom_torsion
_geom_torsion_site_symmetry_1
_geom_torsion_site_symmetry_2
_geom_torsion_site_symmetry_3
_geom_torsion_site_symmetry_4
_geom_torsion_publ_flag
C14 Fe1 C1 C5 44.8(5) . . . . ?
C13 Fe1 C1 C5 -165.7(3) . . . . ?
C2 Fe1 C1 C5 -119.6(3) . . . . ?
C12 Fe1 C1 C5 159.3(2) . . . . ?
C4 Fe1 C1 C5 -38.0(2) . . . . ?
C15 Fe1 C1 C5 77.5(2) . . . . ?
C3 Fe1 C1 C5 -81.5(2) . . . . ?
C11 Fe1 C1 C5 117.7(2) . . . . ?
C14 Fe1 C1 C2 164.5(4) . . . . ?
C13 Fe1 C1 C2 -46.1(4) . . . . ?
C5 Fe1 C1 C2 119.6(3) . . . . ?
C12 Fe1 C1 C2 -81.1(2) . . . . ?
C4 Fe1 C1 C2 81.7(2) . . . . ?
C15 Fe1 C1 C2 -162.9(2) . . . . ?
C3 Fe1 C1 C2 38.1(2) . . . . ?
C11 Fe1 C1 C2 -122.7(2) . . . . ?
C5 C1 C2 C3 -1.1(4) . . . . ?
Fe1 C1 C2 C3 -60.3(3) . . . . ?
C5 C1 C2 Fe1 59.2(3) . . . . ?
C14 Fe1 C2 C1 -168.8(3) . . . . ?
C13 Fe1 C2 C1 159.5(2) . . . . ?
C5 Fe1 C2 C1 -37.3(2) . . . . ?
C12 Fe1 C2 C1 116.7(2) . . . . ?
C4 Fe1 C2 C1 -81.3(2) . . . . ?
C15 Fe1 C2 C1 47.4(5) . . . . ?
C3 Fe1 C2 C1 -118.4(3) . . . . ?
C11 Fe1 C2 C1 75.6(2) . . . . ?
C14 Fe1 C2 C3 -50.4(5) . . . . ?
C13 Fe1 C2 C3 -82.2(3) . . . . ?
C5 Fe1 C2 C3 81.0(3) . . . . ?
C1 Fe1 C2 C3 118.4(3) . . . . ?
C12 Fe1 C2 C3 -124.9(2) . . . . ?
C4 Fe1 C2 C3 37.1(2) . . . . ?
C15 Fe1 C2 C3 165.8(4) . . . . ?
C11 Fe1 C2 C3 -166.0(2) . . . . ?
C1 C2 C3 C4 1.0(4) . . . . ?
Fe1 C2 C3 C4 -59.0(3) . . . . ?
C1 C2 C3 Fe1 60.0(3) . . . . ?
C14 Fe1 C3 C4 -81.9(3) . . . . ?
C13 Fe1 C3 C4 -124.4(2) . . . . ?
C2 Fe1 C3 C4 119.9(3) . . . . ?
C5 Fe1 C3 C4 38.0(2) . . . . ?
C1 Fe1 C3 C4 81.7(2) . . . . ?
C12 Fe1 C3 C4 -165.9(2) . . . . ?
C15 Fe1 C3 C4 -48.0(5) . . . . ?
C11 Fe1 C3 C4 158.4(4) . . . . ?
C14 Fe1 C3 C2 158.2(2) . . . . ?
C13 Fe1 C3 C2 115.7(2) . . . . ?
C5 Fe1 C3 C2 -81.9(3) . . . . ?
C1 Fe1 C3 C2 -38.2(2) . . . . ?
C12 Fe1 C3 C2 74.2(3) . . . . ?
C4 Fe1 C3 C2 -119.9(3) . . . . ?
C15 Fe1 C3 C2 -167.8(4) . . . . ?
C11 Fe1 C3 C2 38.5(5) . . . . ?
C2 C3 C4 C5 -0.6(4) . . . . ?
Fe1 C3 C4 C5 -59.2(3) . . . . ?
C2 C3 C4 Fe1 58.6(3) . . . . ?
C14 Fe1 C4 C3 116.9(2) . . . . ?
C13 Fe1 C4 C3 74.6(3) . . . . ?
C2 Fe1 C4 C3 -37.4(2) . . . . ?
C5 Fe1 C4 C3 -119.0(3) . . . . ?
C1 Fe1 C4 C3 -81.3(2) . . . . ?
C12 Fe1 C4 C3 40.9(6) . . . . ?
C15 Fe1 C4 C3 160.3(2) . . . . ?
C11 Fe1 C4 C3 -162.7(3) . . . . ?
C14 Fe1 C4 C5 -124.1(2) . . . . ?
C13 Fe1 C4 C5 -166.4(2) . . . . ?
C2 Fe1 C4 C5 81.6(3) . . . . ?
C1 Fe1 C4 C5 37.7(2) . . . . ?
C12 Fe1 C4 C5 159.9(4) . . . . ?
C15 Fe1 C4 C5 -80.7(3) . . . . ?
C3 Fe1 C4 C5 119.0(3) . . . . ?
C11 Fe1 C4 C5 -43.7(4) . . . . ?
C2 C1 C5 C4 0.7(4) . . . . ?
Fe1 C1 C5 C4 59.8(3) . . . . ?
C2 C1 C5 Fe1 -59.1(3) . . . . ?
C3 C4 C5 C1 -0.1(4) . . . . ?
Fe1 C4 C5 C1 -59.7(3) . . . . ?
C3 C4 C5 Fe1 59.7(3) . . . . ?
C14 Fe1 C5 C1 -164.9(2) . . . . ?
C13 Fe1 C5 C1 159.4(5) . . . . ?
C2 Fe1 C5 C1 37.5(2) . . . . ?
C12 Fe1 C5 C1 -46.8(5) . . . . ?
C4 Fe1 C5 C1 118.9(3) . . . . ?
C15 Fe1 C5 C1 -122.3(2) . . . . ?
C3 Fe1 C5 C1 81.4(2) . . . . ?
C11 Fe1 C5 C1 -79.8(2) . . . . ?
C14 Fe1 C5 C4 76.2(3) . . . . ?
C13 Fe1 C5 C4 40.5(6) . . . . ?
C2 Fe1 C5 C4 -81.4(3) . . . . ?
C1 Fe1 C5 C4 -118.9(3) . . . . ?
C12 Fe1 C5 C4 -165.7(3) . . . . ?
C15 Fe1 C5 C4 118.7(2) . . . . ?
C3 Fe1 C5 C4 -37.5(2) . . . . ?
C11 Fe1 C5 C4 161.3(2) . . . . ?
C21 B1 C11 C15 -88.1(4) . . . . ?
C1' B1 C11 C15 30.5(4) . . . . ?
C1" B1 C11 C15 153.0(3) . . . . ?
C21 B1 C11 C12 88.9(4) . . . . ?
C1' B1 C11 C12 -152.5(3) . . . . ?
C1" B1 C11 C12 -30.0(4) . . . . ?
C21 B1 C11 Fe1 -179.9(2) . . . . ?
C1' B1 C11 Fe1 -61.3(3) . . . . ?
C1" B1 C11 Fe1 61.2(3) . . . . ?
C14 Fe1 C11 C15 37.2(2) . . . . ?
C13 Fe1 C11 C15 81.0(2) . . . . ?
C2 Fe1 C11 C15 -166.1(2) . . . . ?
C5 Fe1 C11 C15 -83.2(2) . . . . ?
C1 Fe1 C11 C15 -125.0(2) . . . . ?
C12 Fe1 C11 C15 117.5(3) . . . . ?
C4 Fe1 C11 C15 -51.7(4) . . . . ?
C3 Fe1 C11 C15 164.8(4) . . . . ?
C14 Fe1 C11 C12 -80.2(2) . . . . ?
C13 Fe1 C11 C12 -36.42(19) . . . . ?
C2 Fe1 C11 C12 76.4(2) . . . . ?
C5 Fe1 C11 C12 159.3(2) . . . . ?
C1 Fe1 C11 C12 117.6(2) . . . . ?
C4 Fe1 C11 C12 -169.2(3) . . . . ?
C15 Fe1 C11 C12 -117.5(3) . . . . ?
C3 Fe1 C11 C12 47.3(5) . . . . ?
C14 Fe1 C11 B1 158.7(3) . . . . ?
C13 Fe1 C11 B1 -157.5(3) . . . . ?
C2 Fe1 C11 B1 -44.7(3) . . . . ?
C5 Fe1 C11 B1 38.2(3) . . . . ?
C1 Fe1 C11 B1 -3.5(3) . . . . ?
C12 Fe1 C11 B1 -121.1(3) . . . . ?
C4 Fe1 C11 B1 69.7(4) . . . . ?
C15 Fe1 C11 B1 121.4(3) . . . . ?
C3 Fe1 C11 B1 -73.8(5) . . . . ?
C15 C11 C12 C13 0.6(4) . . . . ?
B1 C11 C12 C13 -177.0(3) . . . . ?
Fe1 C11 C12 C13 58.4(2) . . . . ?
C15 C11 C12 Fe1 -57.9(2) . . . . ?
B1 C11 C12 Fe1 124.6(3) . . . . ?
C14 Fe1 C12 C13 -38.8(2) . . . . ?
C2 Fe1 C12 C13 116.0(2) . . . . ?
C5 Fe1 C12 C13 -168.5(4) . . . . ?
C1 Fe1 C12 C13 158.3(2) . . . . ?
C4 Fe1 C12 C13 43.7(6) . . . . ?
C15 Fe1 C12 C13 -83.5(2) . . . . ?
C3 Fe1 C12 C13 75.0(3) . . . . ?
C11 Fe1 C12 C13 -121.9(3) . . . . ?
C14 Fe1 C12 C11 83.2(2) . . . . ?
C13 Fe1 C12 C11 121.9(3) . . . . ?
C2 Fe1 C12 C11 -122.1(2) . . . . ?
C5 Fe1 C12 C11 -46.6(4) . . . . ?
C1 Fe1 C12 C11 -79.8(2) . . . . ?
C4 Fe1 C12 C11 165.6(4) . . . . ?
C15 Fe1 C12 C11 38.45(17) . . . . ?
C3 Fe1 C12 C11 -163.05(18) . . . . ?
C11 C12 C13 C14 -0.3(4) . . . . ?
Fe1 C12 C13 C14 59.9(2) . . . . ?
C11 C12 C13 Fe1 -60.3(2) . . . . ?
C2 Fe1 C13 C14 160.69(19) . . . . ?
C5 Fe1 C13 C14 46.2(6) . . . . ?
C1 Fe1 C13 C14 -166.6(3) . . . . ?
C12 Fe1 C13 C14 -117.4(3) . . . . ?
C4 Fe1 C13 C14 77.4(2) . . . . ?
C15 Fe1 C13 C14 -38.34(18) . . . . ?
C3 Fe1 C13 C14 118.2(2) . . . . ?
C11 Fe1 C13 C14 -81.51(19) . . . . ?
C14 Fe1 C13 C12 117.4(3) . . . . ?
C2 Fe1 C13 C12 -81.9(2) . . . . ?
C5 Fe1 C13 C12 163.6(5) . . . . ?
C1 Fe1 C13 C12 -49.2(4) . . . . ?
C4 Fe1 C13 C12 -165.2(2) . . . . ?
C15 Fe1 C13 C12 79.1(2) . . . . ?
C3 Fe1 C13 C12 -124.4(2) . . . . ?
C11 Fe1 C13 C12 35.89(19) . . . . ?
C12 C13 C14 C15 0.0(4) . . . . ?
Fe1 C13 C14 C15 60.3(2) . . . . ?
C12 C13 C14 Fe1 -60.3(2) . . . . ?
C2 Fe1 C14 C13 -44.3(4) . . . . ?
C5 Fe1 C14 C13 -164.7(2) . . . . ?
C1 Fe1 C14 C13 160.8(4) . . . . ?
C12 Fe1 C14 C13 38.82(18) . . . . ?
C4 Fe1 C14 C13 -122.8(2) . . . . ?
C15 Fe1 C14 C13 118.6(3) . . . . ?
C3 Fe1 C14 C13 -80.3(2) . . . . ?
C11 Fe1 C14 C13 82.22(19) . . . . ?
C13 Fe1 C14 C15 -118.6(3) . . . . ?
C2 Fe1 C14 C15 -162.9(3) . . . . ?
C5 Fe1 C14 C15 76.7(2) . . . . ?
C1 Fe1 C14 C15 42.2(5) . . . . ?
C12 Fe1 C14 C15 -79.8(2) . . . . ?
C4 Fe1 C14 C15 118.6(2) . . . . ?
C3 Fe1 C14 C15 161.1(2) . . . . ?
C11 Fe1 C14 C15 -36.38(18) . . . . ?
C12 C11 C15 C14 -0.6(4) . . . . ?
B1 C11 C15 C14 177.0(3) . . . . ?
Fe1 C11 C15 C14 -58.3(2) . . . . ?
C12 C11 C15 Fe1 57.7(2) . . . . ?
B1 C11 C15 Fe1 -124.7(3) . . . . ?
C13 C14 C15 C11 0.4(4) . . . . ?
Fe1 C14 C15 C11 60.5(2) . . . . ?
C13 C14 C15 Fe1 -60.1(2) . . . . ?
C14 Fe1 C15 C11 -120.8(3) . . . . ?
C13 Fe1 C15 C11 -82.8(2) . . . . ?
C2 Fe1 C15 C11 37.5(5) . . . . ?
C5 Fe1 C15 C11 115.3(2) . . . . ?
C1 Fe1 C15 C11 73.3(2) . . . . ?
C12 Fe1 C15 C11 -38.53(18) . . . . ?
C4 Fe1 C15 C11 158.08(19) . . . . ?
C3 Fe1 C15 C11 -167.2(4) . . . . ?
C13 Fe1 C15 C14 38.0(2) . . . . ?
C2 Fe1 C15 C14 158.4(4) . . . . ?
C5 Fe1 C15 C14 -123.9(2) . . . . ?
C1 Fe1 C15 C14 -165.8(2) . . . . ?
C12 Fe1 C15 C14 82.3(2) . . . . ?
C4 Fe1 C15 C14 -81.1(3) . . . . ?
C3 Fe1 C15 C14 -46.3(5) . . . . ?
C11 Fe1 C15 C14 120.8(3) . . . . ?
C11 B1 C21 C22 -78.9(3) . . . . ?
C1' B1 C21 C22 162.9(2) . . . . ?
C1" B1 C21 C22 39.5(4) . . . . ?
C11 B1 C21 C25 96.5(3) . . . . ?
C1' B1 C21 C25 -21.7(4) . . . . ?
C1" B1 C21 C25 -145.1(3) . . . . ?
C11 B1 C21 Fe2 -171.6(2) . . . . ?
C1' B1 C21 Fe2 70.2(3) . . . . ?
C1" B1 C21 Fe2 -53.3(4) . . . . ?
C23 Fe2 C21 C22 -143.08(19) 2_566 . . . ?
C23 Fe2 C21 C22 36.92(19) . . . . ?
C24 Fe2 C21 C22 -99.3(2) 2_566 . . . ?
C24 Fe2 C21 C22 80.7(2) . . . . ?
C22 Fe2 C21 C22 180.0 2_566 . . . ?
C25 Fe2 C21 C22 -62.7(3) 2_566 . . . ?
C25 Fe2 C21 C22 117.3(3) . . . . ?
C21 Fe2 C21 C22 -144(17) 2_566 . . . ?
C23 Fe2 C21 C25 99.6(2) 2_566 . . . ?
C23 Fe2 C21 C25 -80.4(2) . . . . ?
C24 Fe2 C21 C25 143.39(19) 2_566 . . . ?
C24 Fe2 C21 C25 -36.61(19) . . . . ?
C22 Fe2 C21 C25 -117.3(3) . . . . ?
C22 Fe2 C21 C25 62.7(3) 2_566 . . . ?
C25 Fe2 C21 C25 180.002(1) 2_566 . . . ?
C21 Fe2 C21 C25 98(17) 2_566 . . . ?
C23 Fe2 C21 B1 -20.9(3) 2_566 . . . ?
C23 Fe2 C21 B1 159.1(3) . . . . ?
C24 Fe2 C21 B1 22.9(3) 2_566 . . . ?
C24 Fe2 C21 B1 -157.1(3) . . . . ?
C22 Fe2 C21 B1 122.2(3) . . . . ?
C22 Fe2 C21 B1 -57.8(3) 2_566 . . . ?
C25 Fe2 C21 B1 59.5(3) 2_566 . . . ?
C25 Fe2 C21 B1 -120.5(3) . . . . ?
C21 Fe2 C21 B1 -22(17) 2_566 . . . ?
C25 C21 C22 C23 0.4(3) . . . . ?
B1 C21 C22 C23 176.6(2) . . . . ?
Fe2 C21 C22 C23 -57.86(18) . . . . ?
C25 C21 C22 Fe2 58.28(17) . . . . ?
B1 C21 C22 Fe2 -125.5(2) . . . . ?
C23 Fe2 C22 C23 180.0 2_566 . . . ?
C24 Fe2 C22 C23 -141.67(19) 2_566 . . . ?
C24 Fe2 C22 C23 38.33(19) . . . . ?
C22 Fe2 C22 C23 -6(23) 2_566 . . . ?
C25 Fe2 C22 C23 -97.3(2) 2_566 . . . ?
C25 Fe2 C22 C23 82.7(2) . . . . ?
C21 Fe2 C22 C23 -58.7(3) 2_566 . . . ?
C21 Fe2 C22 C23 121.3(3) . . . . ?
C23 Fe2 C22 C21 58.7(3) 2_566 . . . ?
C23 Fe2 C22 C21 -121.3(3) . . . . ?
C24 Fe2 C22 C21 97.04(19) 2_566 . . . ?
C24 Fe2 C22 C21 -82.96(19) . . . . ?
C22 Fe2 C22 C21 -127(23) 2_566 . . . ?
C25 Fe2 C22 C21 141.39(17) 2_566 . . . ?
C25 Fe2 C22 C21 -38.61(17) . . . . ?
C21 Fe2 C22 C21 179.999(1) 2_566 . . . ?
C21 C22 C23 C24 -0.8(3) . . . . ?
Fe2 C22 C23 C24 -60.91(19) . . . . ?
C21 C22 C23 Fe2 60.15(18) . . . . ?
C23 Fe2 C23 C24 -105(9) 2_566 . . . ?
C24 Fe2 C23 C24 180.0 2_566 . . . ?
C22 Fe2 C23 C24 118.0(3) . . . . ?
C22 Fe2 C23 C24 -62.0(3) 2_566 . . . ?
C25 Fe2 C23 C24 -141.44(18) 2_566 . . . ?
C25 Fe2 C23 C24 38.56(18) . . . . ?
C21 Fe2 C23 C24 -98.11(19) 2_566 . . . ?
C21 Fe2 C23 C24 81.89(19) . . . . ?
C23 Fe2 C23 C22 137(9) 2_566 . . . ?
C24 Fe2 C23 C22 62.0(3) 2_566 . . . ?
C24 Fe2 C23 C22 -118.0(3) . . . . ?
C22 Fe2 C23 C22 180.0 2_566 . . . ?
C25 Fe2 C23 C22 100.53(19) 2_566 . . . ?
C25 Fe2 C23 C22 -79.47(19) . . . . ?
C21 Fe2 C23 C22 143.86(17) 2_566 . . . ?
C21 Fe2 C23 C22 -36.14(17) . . . . ?
C22 C23 C24 C25 0.8(3) . . . . ?
Fe2 C23 C24 C25 -60.23(19) . . . . ?
C22 C23 C24 Fe2 61.01(19) . . . . ?
C23 Fe2 C24 C23 180.0 2_566 . . . ?
C24 Fe2 C24 C23 5(50) 2_566 . . . ?
C22 Fe2 C24 C23 -38.61(19) . . . . ?
C22 Fe2 C24 C23 141.39(19) 2_566 . . . ?
C25 Fe2 C24 C23 62.1(3) 2_566 . . . ?
C25 Fe2 C24 C23 -117.9(3) . . . . ?
C21 Fe2 C24 C23 98.17(19) 2_566 . . . ?
C21 Fe2 C24 C23 -81.83(19) . . . . ?
C23 Fe2 C24 C25 -62.1(3) 2_566 . . . ?
C23 Fe2 C24 C25 117.9(3) . . . . ?
C24 Fe2 C24 C25 123(50) 2_566 . . . ?
C22 Fe2 C24 C25 79.3(2) . . . . ?
C22 Fe2 C24 C25 -100.7(2) 2_566 . . . ?
C25 Fe2 C24 C25 180.0 2_566 . . . ?
C21 Fe2 C24 C25 -143.94(18) 2_566 . . . ?
C21 Fe2 C24 C25 36.06(18) . . . . ?
C23 C24 C25 C21 -0.5(3) . . . . ?
Fe2 C24 C25 C21 -59.90(19) . . . . ?
C23 C24 C25 Fe2 59.36(18) . . . . ?
C22 C21 C25 C24 0.1(3) . . . . ?
B1 C21 C25 C24 -176.2(2) . . . . ?
Fe2 C21 C25 C24 58.19(18) . . . . ?
C22 C21 C25 Fe2 -58.12(16) . . . . ?
B1 C21 C25 Fe2 125.6(2) . . . . ?
C23 Fe2 C25 C24 141.5(2) 2_566 . . . ?
C23 Fe2 C25 C24 -38.5(2) . . . . ?
C24 Fe2 C25 C24 180.001(1) 2_566 . . . ?
C22 Fe2 C25 C24 -83.0(2) . . . . ?
C22 Fe2 C25 C24 96.9(2) 2_566 . . . ?
C25 Fe2 C25 C24 -5(5) 2_566 . . . ?
C21 Fe2 C25 C24 58.4(3) 2_566 . . . ?
C21 Fe2 C25 C24 -121.6(3) . . . . ?
C23 Fe2 C25 C21 -96.9(2) 2_566 . . . ?
C23 Fe2 C25 C21 83.1(2) . . . . ?
C24 Fe2 C25 C21 -58.4(3) 2_566 . . . ?
C24 Fe2 C25 C21 121.6(3) . . . . ?
C22 Fe2 C25 C21 38.54(18) . . . . ?
C22 Fe2 C25 C21 -141.46(18) 2_566 . . . ?
C25 Fe2 C25 C21 117(5) 2_566 . . . ?
C21 Fe2 C25 C21 180.0 2_566 . . . ?
O43 Li1 O31 C31 128.2(2) . . . . ?
O42 Li1 O31 C31 172.1(4) . . . . ?
O32 Li1 O31 C31 -23.1(2) . . . . ?
O41 Li1 O31 C31 19.1(5) . . . . ?
O34 Li1 O31 C31 -145.2(2) . . . . ?
O33 Li1 O31 C31 -84.5(3) . . . . ?
O44 Li1 O31 C31 58.9(2) . . . . ?
O43 Li1 O31 C38 -103.5(3) . . . . ?
O42 Li1 O31 C38 -59.6(5) . . . . ?
O32 Li1 O31 C38 105.3(2) . . . . ?
O41 Li1 O31 C38 147.4(4) . . . . ?
O34 Li1 O31 C38 -16.9(3) . . . . ?
O33 Li1 O31 C38 43.8(3) . . . . ?
O44 Li1 O31 C38 -172.8(2) . . . . ?
C38 O31 C31 C32 -80.4(4) . . . . ?
Li1 O31 C31 C32 48.4(4) . . . . ?
O31 C31 C32 O32 -51.4(4) . . . . ?
C31 C32 O32 C33 159.2(3) . . . . ?
C31 C32 O32 Li1 28.9(3) . . . . ?
O31 Li1 O32 C32 -4.7(3) . . . . ?
O43 Li1 O32 C32 -57.6(5) . . . . ?
O42 Li1 O32 C32 162.4(4) . . . . ?
O41 Li1 O32 C32 -158.3(2) . . . . ?
O34 Li1 O32 C32 57.4(3) . . . . ?
O33 Li1 O32 C32 116.1(2) . . . . ?
O44 Li1 O32 C32 -88.3(2) . . . . ?
O31 Li1 O32 C33 -136.3(2) . . . . ?
O43 Li1 O32 C33 170.8(4) . . . . ?
O42 Li1 O32 C33 30.8(5) . . . . ?
O41 Li1 O32 C33 70.1(3) . . . . ?
O34 Li1 O32 C33 -74.2(3) . . . . ?
O33 Li1 O32 C33 -15.5(3) . . . . ?
O44 Li1 O32 C33 140.1(2) . . . . ?
C32 O32 C33 C34 -87.7(3) . . . . ?
Li1 O32 C33 C34 44.6(3) . . . . ?
O32 C33 C34 O33 -59.3(4) . . . . ?
C33 C34 O33 C35 169.1(3) . . . . ?
C33 C34 O33 Li1 43.3(3) . . . . ?
O31 Li1 O33 C34 45.5(3) . . . . ?
O43 Li1 O33 C34 157.3(4) . . . . ?
O42 Li1 O33 C34 -167.7(2) . . . . ?
O32 Li1 O33 C34 -16.2(3) . . . . ?
O41 Li1 O33 C34 -95.2(2) . . . . ?
O34 Li1 O33 C34 107.6(2) . . . . ?
O44 Li1 O33 C34 -58.4(5) . . . . ?
O31 Li1 O33 C35 -82.9(3) . . . . ?
O43 Li1 O33 C35 28.9(6) . . . . ?
O42 Li1 O33 C35 63.8(3) . . . . ?
O32 Li1 O33 C35 -144.6(2) . . . . ?
O41 Li1 O33 C35 136.4(2) . . . . ?
O34 Li1 O33 C35 -20.8(2) . . . . ?
O44 Li1 O33 C35 173.2(4) . . . . ?
C34 O33 C35 C36 -79.5(3) . . . . ?
Li1 O33 C35 C36 47.4(3) . . . . ?
O33 C35 C36 O34 -54.4(4) . . . . ?
C35 C36 O34 C37 158.7(3) . . . . ?
C35 C36 O34 Li1 33.6(4) . . . . ?
O31 Li1 O34 C36 112.9(2) . . . . ?
O43 Li1 O34 C36 -161.7(2) . . . . ?
O42 Li1 O34 C36 -89.4(3) . . . . ?
O32 Li1 O34 C36 51.4(4) . . . . ?
O41 Li1 O34 C36 -49.5(5) . . . . ?
O33 Li1 O34 C36 -8.0(3) . . . . ?
O44 Li1 O34 C36 157.2(4) . . . . ?
O31 Li1 O34 C37 -14.6(2) . . . . ?
O43 Li1 O34 C37 70.8(3) . . . . ?
O42 Li1 O34 C37 143.1(2) . . . . ?
O32 Li1 O34 C37 -76.1(3) . . . . ?
O41 Li1 O34 C37 -177.0(4) . . . . ?
O33 Li1 O34 C37 -135.5(2) . . . . ?
O44 Li1 O34 C37 29.8(5) . . . . ?
C36 O34 C37 C38 -85.8(4) . . . . ?
Li1 O34 C37 C38 43.5(3) . . . . ?
C31 O31 C38 C37 171.2(3) . . . . ?
Li1 O31 C38 C37 44.0(4) . . . . ?
O34 C37 C38 O31 -59.1(4) . . . . ?
O31 Li1 O41 C48 21.2(5) . . . . ?
O43 Li1 O41 C48 -79.9(3) . . . . ?
O42 Li1 O41 C48 -143.5(2) . . . . ?
O32 Li1 O41 C48 62.1(3) . . . . ?
O34 Li1 O41 C48 174.5(4) . . . . ?
O33 Li1 O41 C48 135.3(2) . . . . ?
O44 Li1 O41 C48 -21.7(2) . . . . ?
O31 Li1 O41 C41 153.7(4) . . . . ?
O43 Li1 O41 C41 52.7(3) . . . . ?
O42 Li1 O41 C41 -10.9(3) . . . . ?
O32 Li1 O41 C41 -165.3(2) . . . . ?
O34 Li1 O41 C41 -53.0(5) . . . . ?
O33 Li1 O41 C41 -92.2(3) . . . . ?
O44 Li1 O41 C41 110.8(2) . . . . ?
C48 O41 C41 C42 169.6(3) . . . . ?
Li1 O41 C41 C42 37.2(4) . . . . ?
O41 C41 C42 O42 -56.6(4) . . . . ?
C41 C42 O42 C43 -85.0(3) . . . . ?
C41 C42 O42 Li1 48.0(3) . . . . ?
O31 Li1 O42 C42 177.7(4) . . . . ?
O43 Li1 O42 C42 -135.8(2) . . . . ?
O32 Li1 O42 C42 20.3(5) . . . . ?
O41 Li1 O42 C42 -20.3(2) . . . . ?
O34 Li1 O42 C42 136.6(2) . . . . ?
O33 Li1 O42 C42 64.6(2) . . . . ?
O44 Li1 O42 C42 -77.8(3) . . . . ?
O31 Li1 O42 C43 -50.5(6) . . . . ?
O43 Li1 O42 C43 -3.9(3) . . . . ?
O32 Li1 O42 C43 152.2(4) . . . . ?
O41 Li1 O42 C43 111.6(2) . . . . ?
O34 Li1 O42 C43 -91.5(3) . . . . ?
O33 Li1 O42 C43 -163.5(2) . . . . ?
O44 Li1 O42 C43 54.1(3) . . . . ?
C42 O42 C43 C44 160.9(3) . . . . ?
Li1 O42 C43 C44 30.1(3) . . . . ?
O42 C43 C44 O43 -54.9(3) . . . . ?
C43 C44 O43 C45 -84.5(3) . . . . ?
C43 C44 O43 Li1 52.3(3) . . . . ?
O31 Li1 O43 C44 130.9(2) . . . . ?
O42 Li1 O43 C44 -25.3(3) . . . . ?
O32 Li1 O43 C44 -179.3(4) . . . . ?
O41 Li1 O43 C44 -88.6(3) . . . . ?
O34 Li1 O43 C44 57.3(3) . . . . ?
O33 Li1 O43 C44 11.0(6) . . . . ?
O44 Li1 O43 C44 -146.7(2) . . . . ?
O31 Li1 O43 C45 -96.1(3) . . . . ?
O42 Li1 O43 C45 107.8(3) . . . . ?
O32 Li1 O43 C45 -46.2(6) . . . . ?
O41 Li1 O43 C45 44.4(4) . . . . ?
O34 Li1 O43 C45 -169.6(3) . . . . ?
O33 Li1 O43 C45 144.0(4) . . . . ?
O44 Li1 O43 C45 -13.6(3) . . . . ?
C44 O43 C45 C46 171.5(3) . . . . ?
Li1 O43 C45 C46 40.3(4) . . . . ?
O43 C45 C46 O44 -56.6(4) . . . . ?
C45 C46 O44 C47 -82.3(4) . . . . ?
C45 C46 O44 Li1 45.3(4) . . . . ?
O31 Li1 O44 C46 69.4(3) . . . . ?
O43 Li1 O44 C46 -17.8(3) . . . . ?
O42 Li1 O44 C46 -77.7(3) . . . . ?
O32 Li1 O44 C46 143.0(3) . . . . ?
O41 Li1 O44 C46 -136.9(3) . . . . ?
O34 Li1 O44 C46 26.8(5) . . . . ?
O33 Li1 O44 C46 -176.6(4) . . . . ?
O31 Li1 O44 C47 -162.7(3) . . . . ?
O43 Li1 O44 C47 110.0(3) . . . . ?
O42 Li1 O44 C47 50.1(4) . . . . ?
O32 Li1 O44 C47 -89.2(3) . . . . ?
O41 Li1 O44 C47 -9.1(3) . . . . ?
O34 Li1 O44 C47 154.6(4) . . . . ?
O33 Li1 O44 C47 -48.8(5) . . . . ?
C46 O44 C47 C48 159.4(3) . . . . ?
Li1 O44 C47 C48 34.9(4) . . . . ?
C41 O41 C48 C47 -82.2(4) . . . . ?
Li1 O41 C48 C47 50.7(4) . . . . ?
O44 C47 C48 O41 -56.8(4) . . . . ?
